data_2225492
loop_
_publ_author_name
'Wang, Wei-Min'
'Zhao, Chang-Qiu'

_publ_section_title
;
 (<i>S</i>~P~)-Menthyl benzyl(phenyl)phosphonate
;
_journal_coeditor_code BX2269
_journal_issue 4
_journal_name_full 'Acta Crystallographica Section E'
_journal_page_first o863
_journal_paper_doi 10.1107/S1600536810009372
_journal_volume 66
_journal_year 2010
_chemical_formula_iupac 'C23 H31 O2 P'
_chemical_formula_moiety 'C23 H31 O2 P'
_chemical_formula_sum 'C23 H31 O2 P'
_chemical_formula_weight 370.45
_chemical_name_systematic
;
(<i>S</i>~P~)-Menthyl benzyl(phenyl)phosphonate
;
_space_group_IT_number 4
_symmetry_cell_setting monoclinic
_symmetry_space_group_name_Hall 'P 2yb'
_symmetry_space_group_name_H-M 'P 1 21 1'
_atom_sites_solution_hydrogens geom
_atom_sites_solution_primary direct
_atom_sites_solution_secondary difmap
_audit_creation_method SHELXL-97
_cell_angle_alpha 90.00
_cell_angle_beta 100.7270(10)
_cell_angle_gamma 90.00
_cell_formula_units_Z 2
_cell_length_a 12.4777(11)
_cell_length_b 5.7970(7)
_cell_length_c 15.4190(19)
_cell_measurement_reflns_used 1629
_cell_measurement_temperature 298(2)
_cell_measurement_theta_max 25.040
_cell_measurement_theta_min 2.689
_cell_volume 1095.8(2)
_computing_cell_refinement 'SAINT (Siemens, 1996)'
_computing_data_collection 'SMART (Siemens, 1996)'
_computing_data_reduction 'SAINT (Siemens, 1996)'
_computing_molecular_graphics 'SHELXTL (Sheldrick, 2008)'
_computing_publication_material 'SHELXTL (Sheldrick, 2008)'
_computing_structure_refinement 'SHELXL97 (Sheldrick, 2008)'
_computing_structure_solution 'SHELXS97 (Sheldrick, 2008)'
_diffrn_ambient_temperature 298(2)
_diffrn_measured_fraction_theta_full 0.991
_diffrn_measured_fraction_theta_max 0.991
_diffrn_measurement_device_type 'Siemens SMART CCD area-detector'
_diffrn_measurement_method 'phi and omega scans'
_diffrn_radiation_monochromator graphite
_diffrn_radiation_source 'fine-focus sealed tube'
_diffrn_radiation_type MoK\a
_diffrn_radiation_wavelength 0.71073
_diffrn_reflns_av_R_equivalents 0.0846
_diffrn_reflns_av_sigmaI/netI 0.0988
_diffrn_reflns_limit_h_max 14
_diffrn_reflns_limit_h_min -14
_diffrn_reflns_limit_k_max 6
_diffrn_reflns_limit_k_min -6
_diffrn_reflns_limit_l_max 18
_diffrn_reflns_limit_l_min -15
_diffrn_reflns_number 5541
_diffrn_reflns_theta_full 25.02
_diffrn_reflns_theta_max 25.02
_diffrn_reflns_theta_min 1.34
_exptl_absorpt_coefficient_mu 0.138
_exptl_absorpt_correction_T_max 0.9863
_exptl_absorpt_correction_T_min 0.9428
_exptl_absorpt_correction_type multi-scan
_exptl_absorpt_process_details '(SADABS; Sheldrick, 1996)'
_exptl_crystal_colour colorless
_exptl_crystal_density_diffrn 1.123
_exptl_crystal_density_method 'not measured'
_exptl_crystal_description block
_exptl_crystal_F_000 400
_exptl_crystal_size_max 0.43
_exptl_crystal_size_mid 0.11
_exptl_crystal_size_min 0.10
_refine_diff_density_max 0.283
_refine_diff_density_min -0.230
_refine_ls_abs_structure_details 'Flack (1983), 1432 Friedel pairs'
_refine_ls_abs_structure_Flack -0.17(16)
_refine_ls_extinction_method none
_refine_ls_goodness_of_fit_ref 0.890
_refine_ls_hydrogen_treatment constr
_refine_ls_matrix_type full
_refine_ls_number_parameters 238
_refine_ls_number_reflns 3576
_refine_ls_number_restraints 1
_refine_ls_restrained_S_all 0.889
_refine_ls_R_factor_all 0.0877
_refine_ls_R_factor_gt 0.0658
_refine_ls_shift/su_max 0.000
_refine_ls_shift/su_mean 0.000
_refine_ls_structure_factor_coef Fsqd
_refine_ls_weighting_details 'calc w=1/[\s^2^(Fo^2^)+(0.1052P)^2^+0.0000P] where P=(Fo^2^+2Fc^2^)/3'
_refine_ls_weighting_scheme calc
_refine_ls_wR_factor_gt 0.1567
_refine_ls_wR_factor_ref 0.1697
_reflns_number_gt 2596
_reflns_number_total 3576
_reflns_threshold_expression I>2sigma(I)
_cod_data_source_file bx2269.cif
_cod_data_source_block I
_cod_depositor_comments
;
The following automatic conversions were performed:
'_symmetry_cell_setting' value 'Monoclinic' changed to 'monoclinic'
according to '/home/saulius/struct/CIF-dictionaries/cif_core.dic'
dictionary named 'cif_core.dic' version 2.4.1 from
2010-06-29.

'_geom_angle_publ_flag' value 'Y' changed to 'y' according to
'/home/saulius/struct/CIF-dictionaries/cif_core.dic' dictionary named
'cif_core.dic' version 2.4.1 from 2010-06-29 (6
times).

'_geom_bond_publ_flag' value 'Y' changed to 'y' according to
'/home/saulius/struct/CIF-dictionaries/cif_core.dic' dictionary named
'cif_core.dic' version 2.4.1 from 2010-06-29 (4 times).

Automatic conversion script
Id: cif_fix_enum 1527 2010-12-29 10:47:43Z saulius 
;
_cod_original_sg_symbol_H-M 'P 21'
_cod_database_code 2225492
_cod_database_fobs_code 2225492

loop_
_symmetry_equiv_pos_as_xyz
'x, y, z'
'-x, y+1/2, -z'

loop_
_atom_site_type_symbol
_atom_site_label
_atom_site_fract_x
_atom_site_fract_y
_atom_site_fract_z
_atom_site_U_iso_or_equiv
_atom_site_adp_type
_atom_site_calc_flag
_atom_site_refinement_flags
_atom_site_occupancy
_atom_site_disorder_assembly
_atom_site_disorder_group
P P1 0.14134(8) 0.32764(18) 0.12780(6) 0.0440(3) Uani d . 1 . .
O O1 0.2011(2) 0.2676(5) 0.22583(18) 0.0495(7) Uani d . 1 . .
O O2 0.1092(2) 0.5709(5) 0.11455(18) 0.0539(8) Uani d . 1 . .
C C1 0.2811(3) 0.3635(8) 0.3776(3) 0.0513(11) Uani d . 1 . .
H H1 0.3316 0.2327 0.3810 0.062 Uiso calc R 1 . .
C C2 0.2606(3) 0.4484(9) 0.2817(3) 0.0494(10) Uani d . 1 . .
H H2 0.2140 0.5856 0.2776 0.059 Uiso calc R 1 . .
C C3 0.3653(4) 0.5136(9) 0.2527(3) 0.0604(13) Uani d . 1 . .
H H3A 0.3492 0.5651 0.1918 0.072 Uiso calc R 1 . .
H H3B 0.4119 0.3788 0.2556 0.072 Uiso calc R 1 . .
C C4 0.4259(4) 0.7041(10) 0.3099(3) 0.0736(15) Uani d . 1 . .
H H4 0.3776 0.8387 0.3045 0.088 Uiso calc R 1 . .
C C5 0.4456(4) 0.6286(13) 0.4061(3) 0.0831(17) Uani d . 1 . .
H H5A 0.4964 0.5004 0.4142 0.100 Uiso calc R 1 . .
H H5B 0.4786 0.7548 0.4430 0.100 Uiso calc R 1 . .
C C6 0.3419(4) 0.5571(10) 0.4352(3) 0.0694(14) Uani d . 1 . .
H H6A 0.2942 0.6901 0.4329 0.083 Uiso calc R 1 . .
H H6B 0.3590 0.5049 0.4959 0.083 Uiso calc R 1 . .
C C7 0.1778(4) 0.2749(10) 0.4090(3) 0.0665(14) Uani d . 1 . .
H H7 0.1455 0.1554 0.3672 0.080 Uiso calc R 1 . .
C C8 0.0910(5) 0.4614(15) 0.4086(4) 0.104(2) Uani d . 1 . .
H H8A 0.0268 0.3938 0.4239 0.157 Uiso calc R 1 . .
H H8B 0.0731 0.5286 0.3508 0.157 Uiso calc R 1 . .
H H8C 0.1187 0.5787 0.4508 0.157 Uiso calc R 1 . .
C C9 0.2060(5) 0.1607(12) 0.4997(3) 0.0865(18) Uani d . 1 . .
H H9A 0.2317 0.2756 0.5435 0.130 Uiso calc R 1 . .
H H9B 0.2620 0.0472 0.4992 0.130 Uiso calc R 1 . .
H H9C 0.1422 0.0876 0.5134 0.130 Uiso calc R 1 . .
C C10 0.5316(5) 0.7791(15) 0.2790(4) 0.113(3) Uani d . 1 . .
H H10A 0.5812 0.6511 0.2838 0.170 Uiso calc R 1 . .
H H10B 0.5649 0.9037 0.3153 0.170 Uiso calc R 1 . .
H H10C 0.5143 0.8289 0.2186 0.170 Uiso calc R 1 . .
C C11 0.2347(3) 0.2350(7) 0.0575(3) 0.0445(10) Uani d . 1 . .
C C12 0.2528(4) 0.3793(9) -0.0106(3) 0.0615(14) Uani d . 1 . .
H H12 0.2167 0.5200 -0.0204 0.074 Uiso calc R 1 . .
C C13 0.3260(4) 0.3096(13) -0.0641(3) 0.0790(15) Uani d . 1 . .
H H13 0.3387 0.4050 -0.1097 0.095 Uiso calc R 1 . .
C C14 0.3790(4) 0.1029(11) -0.0502(4) 0.0762(15) Uani d . 1 . .
H H14 0.4277 0.0581 -0.0859 0.091 Uiso calc R 1 . .
C C15 0.3601(4) -0.0387(11) 0.0170(4) 0.0776(15) Uani d . 1 . .
H H15 0.3964 -0.1791 0.0267 0.093 Uiso calc R 1 . .
C C16 0.2876(4) 0.0258(9) 0.0701(3) 0.0652(13) Uani d . 1 . .
H H16 0.2744 -0.0724 0.1146 0.078 Uiso calc R 1 . .
C C17 0.0306(3) 0.1248(8) 0.1089(3) 0.0511(10) Uani d . 1 . .
H H17A -0.0110 0.1479 0.0498 0.061 Uiso calc R 1 . .
H H17B 0.0603 -0.0303 0.1117 0.061 Uiso calc R 1 . .
C C18 -0.0457(3) 0.1452(8) 0.1747(3) 0.0490(10) Uani d . 1 . .
C C19 -0.1144(4) 0.3305(10) 0.1742(3) 0.0668(12) Uani d . 1 . .
H H19 -0.1153 0.4478 0.1329 0.080 Uiso calc R 1 . .
C C20 -0.1828(4) 0.3417(13) 0.2360(4) 0.0828(16) Uani d . 1 . .
H H20 -0.2284 0.4684 0.2363 0.099 Uiso calc R 1 . .
C C21 -0.1837(5) 0.1675(13) 0.2966(4) 0.0861(18) Uani d . 1 . .
H H21 -0.2302 0.1752 0.3371 0.103 Uiso calc R 1 . .
C C22 -0.1159(5) -0.0153(12) 0.2966(4) 0.0910(19) Uani d . 1 . .
H H22 -0.1155 -0.1324 0.3379 0.109 Uiso calc R 1 . .
C C23 -0.0479(4) -0.0298(10) 0.2365(3) 0.0689(13) Uani d . 1 . .
H H23 -0.0028 -0.1576 0.2369 0.083 Uiso calc R 1 . .

loop_
_atom_site_aniso_label
_atom_site_aniso_U_11
_atom_site_aniso_U_22
_atom_site_aniso_U_33
_atom_site_aniso_U_12
_atom_site_aniso_U_13
_atom_site_aniso_U_23
P1 0.0524(5) 0.0365(6) 0.0430(5) 0.0020(6) 0.0084(4) -0.0002(5)
O1 0.0601(16) 0.0395(19) 0.0464(15) 0.0000(13) 0.0034(12) -0.0034(12)
O2 0.0638(16) 0.0401(18) 0.0577(18) 0.0061(15) 0.0106(14) -0.0018(13)
C1 0.054(2) 0.055(3) 0.044(2) 0.005(2) 0.0090(17) -0.002(2)
C2 0.052(2) 0.048(3) 0.047(2) 0.003(2) 0.0061(19) -0.008(2)
C3 0.067(3) 0.068(4) 0.047(2) -0.007(2) 0.012(2) 0.000(2)
C4 0.069(3) 0.087(4) 0.064(3) -0.018(3) 0.009(2) -0.013(3)
C5 0.074(3) 0.114(5) 0.058(3) -0.023(3) 0.004(2) -0.015(3)
C6 0.066(3) 0.090(4) 0.052(3) -0.009(3) 0.011(2) -0.014(3)
C7 0.078(3) 0.078(4) 0.047(2) -0.008(3) 0.022(2) -0.005(2)
C8 0.075(3) 0.136(6) 0.107(5) 0.023(4) 0.031(3) 0.026(4)
C9 0.111(4) 0.089(5) 0.067(4) -0.004(4) 0.036(3) 0.001(3)
C10 0.101(4) 0.152(8) 0.089(4) -0.061(5) 0.022(3) -0.019(5)
C11 0.047(2) 0.042(3) 0.044(2) -0.0032(18) 0.0047(17) 0.0013(17)
C12 0.067(3) 0.062(4) 0.058(3) 0.002(2) 0.017(2) 0.006(2)
C13 0.088(3) 0.091(4) 0.066(3) -0.005(4) 0.034(3) 0.006(4)
C14 0.070(3) 0.080(4) 0.087(4) -0.008(3) 0.037(3) -0.020(3)
C15 0.075(3) 0.058(3) 0.107(4) 0.010(3) 0.032(3) -0.007(3)
C16 0.070(3) 0.056(3) 0.075(3) 0.008(3) 0.029(3) 0.008(2)
C17 0.057(2) 0.046(3) 0.049(2) 0.004(2) 0.0082(19) -0.0035(19)
C18 0.055(2) 0.043(3) 0.048(2) -0.005(2) 0.0085(18) -0.0033(19)
C19 0.070(3) 0.056(3) 0.076(3) 0.010(3) 0.017(2) 0.009(3)
C20 0.069(3) 0.084(4) 0.100(4) 0.003(3) 0.028(3) -0.013(4)
C21 0.078(4) 0.103(5) 0.088(4) -0.013(4) 0.041(3) -0.007(4)
C22 0.112(5) 0.088(5) 0.082(4) -0.012(4) 0.042(3) 0.018(4)
C23 0.085(3) 0.053(3) 0.072(3) -0.002(3) 0.025(3) 0.013(3)

loop_
_atom_type_symbol
_atom_type_description
_atom_type_scat_dispersion_real
_atom_type_scat_dispersion_imag
_atom_type_scat_source
C C 0.0033 0.0016 'International Tables Vol C Tables 4.2.6.8 and 6.1.1.4'
H H 0.0000 0.0000 'International Tables Vol C Tables 4.2.6.8 and 6.1.1.4'
O O 0.0106 0.0060 'International Tables Vol C Tables 4.2.6.8 and 6.1.1.4'
N N 0.0061 0.0033 'International Tables Vol C Tables 4.2.6.8 and 6.1.1.4'
P P 0.1023 0.0942 'International Tables Vol C Tables 4.2.6.8 and 6.1.1.4'

loop_
_geom_angle_atom_site_label_1
_geom_angle_atom_site_label_2
_geom_angle_atom_site_label_3
_geom_angle_site_symmetry_1
_geom_angle_site_symmetry_3
_geom_angle
_geom_angle_publ_flag
O2 P1 O1 . . 114.13(15) y
O2 P1 C17 . . 115.1(2) y
O1 P1 C17 . . 102.76(18) y
O2 P1 C11 . . 112.96(18) y
O1 P1 C11 . . 105.23(17) y
C17 P1 C11 . . 105.6(2) y
C2 O1 P1 . . 119.8(3) ?
C2 C1 C6 . . 107.3(4) ?
C2 C1 C7 . . 114.1(3) ?
C6 C1 C7 . . 114.2(4) ?
C2 C1 H1 . . 106.9 ?
C6 C1 H1 . . 106.9 ?
C7 C1 H1 . . 106.9 ?
O1 C2 C3 . . 112.1(3) ?
O1 C2 C1 . . 108.2(4) ?
C3 C2 C1 . . 111.6(3) ?
O1 C2 H2 . . 108.3 ?
C3 C2 H2 . . 108.3 ?
C1 C2 H2 . . 108.3 ?
C2 C3 C4 . . 111.9(4) ?
C2 C3 H3A . . 109.2 ?
C4 C3 H3A . . 109.2 ?
C2 C3 H3B . . 109.2 ?
C4 C3 H3B . . 109.2 ?
H3A C3 H3B . . 107.9 ?
C5 C4 C3 . . 109.2(5) ?
C5 C4 C10 . . 112.9(4) ?
C3 C4 C10 . . 112.6(5) ?
C5 C4 H4 . . 107.3 ?
C3 C4 H4 . . 107.3 ?
C10 C4 H4 . . 107.3 ?
C6 C5 C4 . . 112.2(4) ?
C6 C5 H5A . . 109.2 ?
C4 C5 H5A . . 109.2 ?
C6 C5 H5B . . 109.2 ?
C4 C5 H5B . . 109.2 ?
H5A C5 H5B . . 107.9 ?
C5 C6 C1 . . 112.8(4) ?
C5 C6 H6A . . 109.0 ?
C1 C6 H6A . . 109.0 ?
C5 C6 H6B . . 109.0 ?
C1 C6 H6B . . 109.0 ?
H6A C6 H6B . . 107.8 ?
C8 C7 C9 . . 110.6(4) ?
C8 C7 C1 . . 113.2(5) ?
C9 C7 C1 . . 111.5(4) ?
C8 C7 H7 . . 107.0 ?
C9 C7 H7 . . 107.0 ?
C1 C7 H7 . . 107.0 ?
C7 C8 H8A . . 109.5 ?
C7 C8 H8B . . 109.5 ?
H8A C8 H8B . . 109.5 ?
C7 C8 H8C . . 109.5 ?
H8A C8 H8C . . 109.5 ?
H8B C8 H8C . . 109.5 ?
C7 C9 H9A . . 109.5 ?
C7 C9 H9B . . 109.5 ?
H9A C9 H9B . . 109.5 ?
C7 C9 H9C . . 109.5 ?
H9A C9 H9C . . 109.5 ?
H9B C9 H9C . . 109.5 ?
C4 C10 H10A . . 109.5 ?
C4 C10 H10B . . 109.5 ?
H10A C10 H10B . . 109.5 ?
C4 C10 H10C . . 109.5 ?
H10A C10 H10C . . 109.5 ?
H10B C10 H10C . . 109.5 ?
C16 C11 C12 . . 119.6(4) ?
C16 C11 P1 . . 121.4(3) ?
C12 C11 P1 . . 119.0(3) ?
C11 C12 C13 . . 119.1(5) ?
C11 C12 H12 . . 120.5 ?
C13 C12 H12 . . 120.5 ?
C14 C13 C12 . . 120.7(5) ?
C14 C13 H13 . . 119.7 ?
C12 C13 H13 . . 119.7 ?
C13 C14 C15 . . 119.7(5) ?
C13 C14 H14 . . 120.2 ?
C15 C14 H14 . . 120.2 ?
C14 C15 C16 . . 120.5(6) ?
C14 C15 H15 . . 119.7 ?
C16 C15 H15 . . 119.7 ?
C11 C16 C15 . . 120.4(5) ?
C11 C16 H16 . . 119.8 ?
C15 C16 H16 . . 119.8 ?
C18 C17 P1 . . 113.5(3) ?
C18 C17 H17A . . 108.9 ?
P1 C17 H17A . . 108.9 ?
C18 C17 H17B . . 108.9 ?
P1 C17 H17B . . 108.9 ?
H17A C17 H17B . . 107.7 ?
C19 C18 C23 . . 118.7(4) ?
C19 C18 C17 . . 121.7(4) ?
C23 C18 C17 . . 119.6(4) ?
C18 C19 C20 . . 119.6(5) ?
C18 C19 H19 . . 120.2 ?
C20 C19 H19 . . 120.2 ?
C21 C20 C19 . . 120.9(6) ?
C21 C20 H20 . . 119.6 ?
C19 C20 H20 . . 119.6 ?
C22 C21 C20 . . 119.3(5) ?
C22 C21 H21 . . 120.4 ?
C20 C21 H21 . . 120.4 ?
C21 C22 C23 . . 120.8(5) ?
C21 C22 H22 . . 119.6 ?
C23 C22 H22 . . 119.6 ?
C22 C23 C18 . . 120.7(5) ?
C22 C23 H23 . . 119.6 ?
C18 C23 H23 . . 119.6 ?

loop_
_geom_bond_atom_site_label_1
_geom_bond_atom_site_label_2
_geom_bond_site_symmetry_2
_geom_bond_distance
_geom_bond_publ_flag
P1 O2 . 1.470(3) y
P1 O1 . 1.595(3) y
P1 C17 . 1.796(4) y
P1 C11 . 1.814(4) y
O1 C2 . 1.467(5) ?
C1 C2 . 1.533(5) ?
C1 C6 . 1.540(6) ?
C1 C7 . 1.548(6) ?
C1 H1 . 0.9800 ?
C2 C3 . 1.507(6) ?
C2 H2 . 0.9800 ?
C3 C4 . 1.524(7) ?
C3 H3A . 0.9700 ?
C3 H3B . 0.9700 ?
C4 C5 . 1.522(7) ?
C4 C10 . 1.546(7) ?
C4 H4 . 0.9800 ?
C5 C6 . 1.504(7) ?
C5 H5A . 0.9700 ?
C5 H5B . 0.9700 ?
C6 H6A . 0.9700 ?
C6 H6B . 0.9700 ?
C7 C8 . 1.529(8) ?
C7 C9 . 1.528(7) ?
C7 H7 . 0.9800 ?
C8 H8A . 0.9600 ?
C8 H8B . 0.9600 ?
C8 H8C . 0.9600 ?
C9 H9A . 0.9600 ?
C9 H9B . 0.9600 ?
C9 H9C . 0.9600 ?
C10 H10A . 0.9600 ?
C10 H10B . 0.9600 ?
C10 H10C . 0.9600 ?
C11 C16 . 1.377(6) ?
C11 C12 . 1.394(6) ?
C12 C13 . 1.400(7) ?
C12 H12 . 0.9300 ?
C13 C14 . 1.366(8) ?
C13 H13 . 0.9300 ?
C14 C15 . 1.377(8) ?
C14 H14 . 0.9300 ?
C15 C16 . 1.380(7) ?
C15 H15 . 0.9300 ?
C16 H16 . 0.9300 ?
C17 C18 . 1.519(6) ?
C17 H17A . 0.9700 ?
C17 H17B . 0.9700 ?
C18 C19 . 1.374(6) ?
C18 C23 . 1.396(6) ?
C19 C20 . 1.395(7) ?
C19 H19 . 0.9300 ?
C20 C21 . 1.377(9) ?
C20 H20 . 0.9300 ?
C21 C22 . 1.356(9) ?
C21 H21 . 0.9300 ?
C22 C23 . 1.370(7) ?
C22 H22 . 0.9300 ?
C23 H23 . 0.9300 ?

loop_
_geom_hbond_atom_site_label_D
_geom_hbond_atom_site_label_H
_geom_hbond_atom_site_label_A
_geom_hbond_site_symmetry_A
_geom_hbond_distance_DH
_geom_hbond_distance_HA
_geom_hbond_distance_DA
_geom_hbond_angle_DHA
C7 H7 O1 . 0.98 2.49 2.893(5) 104

loop_
_cod_related_entry_id
_cod_related_entry_database
_cod_related_entry_code
1 ChemSpider 24744683
